data_7714013
loop_
_publ_author_name
'Zhou, Jingfang'
'Gong, Pifu'
'Xia, Mingjun'
'Wu, Qian'

_publ_section_title
;
 Co-substitution Design: A New Glaserite-type Rare-earth Phosphate
 K2RbSc(PO4)2 with High Structural Tolerance
;
_journal_name_full 'Dalton Transactions'
_journal_paper_doi 10.1039/D3DT02494F
_journal_year 2023
_chemical_formula_moiety 'K2 O8 P2 Rb1 Sc1'
_chemical_formula_sum 'K2 O8 P2 Rb Sc'
_chemical_formula_weight 398.57
_space_group_crystal_system trigonal
_space_group_IT_number 164
_space_group_name_Hall '-P 3 2"'
_space_group_name_H-M_alt 'P -3 m 1'
_atom_sites_solution_primary dual
_audit_creation_date 2022-12-04
_audit_creation_method
;
Olex2 1.3
(compiled 2020.11.12 svn.r5f609507 for OlexSys, GUI svn.r6408)
;
_audit_update_record
;
2023-05-10 deposited with the CCDC.	2023-09-08 downloaded from the CCDC.
;
_cell_angle_alpha 90
_cell_angle_beta 90
_cell_angle_gamma 120
_cell_formula_units_Z 1
_cell_length_a 5.4662(6)
_cell_length_b 5.4662(6)
_cell_length_c 7.7027(11)
_cell_measurement_reflns_used 512
_cell_measurement_temperature 293(2)
_cell_measurement_theta_max 27.9700
_cell_measurement_theta_min 4.2640
_cell_volume 199.32(4)
_computing_molecular_graphics 'Olex2 1.3 (Dolomanov et al., 2009)'
_computing_publication_material 'Olex2 1.3 (Dolomanov et al., 2009)'
_computing_structure_refinement 'SHELXL 2018/3 (Sheldrick, 2015)'
_computing_structure_solution 'SHELXT 2018/2 (Sheldrick, 2018)'
_diffrn_ambient_temperature 293(2)
_diffrn_measured_fraction_theta_full 0.994
_diffrn_measured_fraction_theta_max 0.948
_diffrn_measurement_device_type 'multiwire proportional'
_diffrn_measurement_method 'phi and omega scans'
_diffrn_radiation_monochromator graphite
_diffrn_radiation_type MoK\a
_diffrn_radiation_wavelength 0.71073
_diffrn_reflns_av_R_equivalents 0.0437
_diffrn_reflns_av_unetI/netI 0.0302
_diffrn_reflns_Laue_measured_fraction_full 0.994
_diffrn_reflns_Laue_measured_fraction_max 0.948
_diffrn_reflns_limit_h_max 5
_diffrn_reflns_limit_h_min -6
_diffrn_reflns_limit_k_max 7
_diffrn_reflns_limit_k_min -6
_diffrn_reflns_limit_l_max 6
_diffrn_reflns_limit_l_min -9
_diffrn_reflns_number 1402
_diffrn_reflns_point_group_measured_fraction_full 0.994
_diffrn_reflns_point_group_measured_fraction_max 0.948
_diffrn_reflns_theta_full 25.242
_diffrn_reflns_theta_max 28.515
_diffrn_reflns_theta_min 4.305
_exptl_absorpt_coefficient_mu 8.449
_exptl_absorpt_correction_T_max 1.00000
_exptl_absorpt_correction_T_min 0.29820
_exptl_absorpt_correction_type multi-scan
_exptl_crystal_density_diffrn 3.321
_exptl_crystal_description block
_exptl_crystal_F_000 190
_exptl_crystal_size_max 0.18
_exptl_crystal_size_mid 0.16
_exptl_crystal_size_min 0.12
_refine_diff_density_max 0.911
_refine_diff_density_min -1.621
_refine_diff_density_rms 0.236
_refine_ls_extinction_coef 0.13(2)
_refine_ls_extinction_expression Fc^*^=kFc[1+0.001xFc^2^\l^3^/sin(2\q)]^-1/4^
_refine_ls_extinction_method 'SHELXL-2018/3 (Sheldrick 2018)'
_refine_ls_goodness_of_fit_ref 1.182
_refine_ls_hydrogen_treatment undef
_refine_ls_matrix_type full
_refine_ls_number_parameters 21
_refine_ls_number_reflns 217
_refine_ls_number_restraints 6
_refine_ls_restrained_S_all 1.221
_refine_ls_R_factor_all 0.0631
_refine_ls_R_factor_gt 0.0553
_refine_ls_shift/su_max 0.000
_refine_ls_shift/su_mean 0.000
_refine_ls_structure_factor_coef Fsqd
_refine_ls_weighting_details 'w=1/[\s^2^(Fo^2^)+(0.0259P)^2^+3.8276P] where P=(Fo^2^+2Fc^2^)/3'
_refine_ls_weighting_scheme calc
_refine_ls_wR_factor_gt 0.1210
_refine_ls_wR_factor_ref 0.1256
_reflns_Friedel_coverage 0.000
_reflns_number_gt 186
_reflns_number_total 217
_reflns_threshold_expression 'I > 2\s(I)'
_cod_data_source_file d3dt02494f2.cif
_cod_data_source_block z12
_cod_original_cell_volume 199.32(5)
_cod_database_code 7714013
_shelx_shelxl_version_number 2018/3
_shelx_space_group_comment
;
The symmetry employed for this shelxl refinement is uniquely defined
by the following loop, which should always be used as a source of
symmetry information in preference to the above space-group names.
They are only intended as comments.
;
_olex2_refinement_description
;
1. Uiso/Uaniso restraints and constraints
Uanis(O1) \\sim Ueq: with sigma of 0.01 and sigma for terminal atoms of 0.02
;
_olex2_submission_special_instructions 'No special instructions were received'

loop_
_space_group_symop_operation_xyz
'x, y, z'
'-y, x-y, z'
'-x+y, -x, z'
'y, x, -z'
'x-y, -y, -z'
'-x, -x+y, -z'
'-x, -y, -z'
'y, -x+y, -z'
'x-y, x, -z'
'-y, -x, z'
'-x+y, y, z'
'x, x-y, z'

loop_
_atom_site_label
_atom_site_type_symbol
_atom_site_fract_x
_atom_site_fract_y
_atom_site_fract_z
_atom_site_U_iso_or_equiv
_atom_site_adp_type
_atom_site_occupancy
_atom_site_site_symmetry_order
_atom_site_calc_flag
_atom_site_refinement_flags_posn
_atom_site_refinement_flags_adp
_atom_site_refinement_flags_occupancy
_atom_site_disorder_assembly
_atom_site_disorder_group
Rb1 Rb 0.000000 0.000000 0.500000 0.0279(9) Uani 1 12 d S T P . .
Sc1 Sc 0.000000 0.000000 1.000000 0.0115(10) Uani 1 12 d S T P . .
K1 K 0.333333 0.666667 0.2483(4) 0.0136(9) Uani 1 6 d S T P . .
P1 P 0.333333 0.666667 0.7770(4) 0.0070(9) Uani 1 6 d S T P . .
O2 O 0.1810(7) 0.3619(13) 0.8414(10) 0.0271(17) Uani 1 2 d S T P . .
O1 O 0.333333 0.666667 0.585(2) 0.063(5) Uani 1 6 d S TU P . .

loop_
_atom_site_aniso_label
_atom_site_aniso_U_11
_atom_site_aniso_U_22
_atom_site_aniso_U_33
_atom_site_aniso_U_23
_atom_site_aniso_U_13
_atom_site_aniso_U_12
Rb1 0.0315(11) 0.0315(11) 0.0208(13) 0.000 0.000 0.0157(6)
Sc1 0.0045(12) 0.0045(12) 0.025(2) 0.000 0.000 0.0023(6)
K1 0.0113(11) 0.0113(11) 0.0183(16) 0.000 0.000 0.0056(5)
P1 0.0078(12) 0.0078(12) 0.0054(16) 0.000 0.000 0.0039(6)
O2 0.012(2) 0.009(3) 0.059(5) 0.012(3) 0.0058(15) 0.0043(16)
O1 0.082(6) 0.082(6) 0.026(6) 0.000 0.000 0.041(3)

loop_
_atom_type_symbol
_atom_type_description
_atom_type_scat_dispersion_real
_atom_type_scat_dispersion_imag
_atom_type_scat_source
K K 0.2009 0.2494 'International Tables Vol C Tables 4.2.6.8 and 6.1.1.4'
O O 0.0106 0.0060 'International Tables Vol C Tables 4.2.6.8 and 6.1.1.4'
P P 0.1023 0.0942 'International Tables Vol C Tables 4.2.6.8 and 6.1.1.4'
Rb Rb -0.9393 2.9676 'International Tables Vol C Tables 4.2.6.8 and 6.1.1.4'
Sc Sc 0.2519 0.3716 'International Tables Vol C Tables 4.2.6.8 and 6.1.1.4'

loop_
_geom_angle_atom_site_label_1
_geom_angle_atom_site_label_2
_geom_angle_atom_site_label_3
_geom_angle
_geom_angle_site_symmetry_1
_geom_angle_site_symmetry_3
_geom_angle_publ_flag
O2 Rb1 O2 56.43(19) 7_556 9_556 ?
O2 Rb1 O2 56.43(19) 3 2 ?
O2 Rb1 O2 56.43(19) 3 . ?
O2 Rb1 O2 123.57(19) 7_556 3 ?
O2 Rb1 O2 180.0 7_556 . ?
O2 Rb1 O2 180.00(15) 9_556 3 ?
O2 Rb1 O2 123.57(19) 9_556 2 ?
O2 Rb1 O2 56.43(19) 7_556 8_556 ?
O2 Rb1 O2 180.0 8_556 2 ?
O2 Rb1 O2 56.43(19) 9_556 8_556 ?
O2 Rb1 O2 123.57(19) 9_556 . ?
O2 Rb1 O2 123.57(19) 3 8_556 ?
O2 Rb1 O2 123.57(19) 8_556 . ?
O2 Rb1 O2 123.57(19) 7_556 2 ?
O2 Rb1 O2 56.43(19) 2 . ?
O2 Rb1 O1 84.4(2) 8_556 . ?
O2 Rb1 O1 84.4(2) 9_556 1_445 ?
O2 Rb1 O1 134.8(3) 7_556 . ?
O2 Rb1 O1 45.2(3) . . ?
O2 Rb1 O1 95.6(2) 2 1_545 ?
O2 Rb1 O1 95.6(2) 9_556 7_556 ?
O2 Rb1 O1 95.6(2) 3 . ?
O2 Rb1 O1 95.6(2) 8_556 7_556 ?
O2 Rb1 O1 45.2(3) 2 1_445 ?
O2 Rb1 O1 134.8(3) . 7_556 ?
O2 Rb1 O1 95.6(2) . 1_545 ?
O2 Rb1 O1 95.6(2) 9_556 7_666 ?
O2 Rb1 O1 84.4(2) 9_556 . ?
O2 Rb1 O1 45.2(3) 8_556 7_666 ?
O2 Rb1 O1 84.4(2) . 7_666 ?
O2 Rb1 O1 95.6(2) 2 . ?
O2 Rb1 O1 95.6(2) 7_556 7_566 ?
O2 Rb1 O1 45.2(3) 7_556 7_556 ?
O2 Rb1 O1 45.2(3) 9_556 7_566 ?
O2 Rb1 O1 84.4(2) 3 7_556 ?
O2 Rb1 O1 134.8(3) 3 7_566 ?
O2 Rb1 O1 84.4(2) 2 7_556 ?
O2 Rb1 O1 95.6(2) 8_556 7_566 ?
O2 Rb1 O1 95.6(2) 7_556 7_666 ?
O2 Rb1 O1 84.4(2) 2 7_566 ?
O2 Rb1 O1 84.4(2) 3 7_666 ?
O2 Rb1 O1 84.4(2) . 7_566 ?
O2 Rb1 O1 134.8(3) 2 7_666 ?
O2 Rb1 O1 84.4(2) 7_556 1_545 ?
O2 Rb1 O1 84.4(2) 7_556 1_445 ?
O2 Rb1 O1 134.8(3) 9_556 1_545 ?
O2 Rb1 O1 134.8(3) 8_556 1_445 ?
O2 Rb1 O1 45.2(3) 3 1_545 ?
O2 Rb1 O1 95.6(2) . 1_445 ?
O2 Rb1 O1 84.4(2) 8_556 1_545 ?
O2 Rb1 O1 95.6(2) 3 1_445 ?
O1 Rb1 O1 116.00(18) 7_566 7_666 ?
O1 Rb1 O1 64.00(18) 1_545 7_556 ?
O1 Rb1 O1 64.00(18) 7_556 1_445 ?
O1 Rb1 O1 64.00(18) 1_545 7_666 ?
O1 Rb1 O1 116.00(18) 1_545 1_445 ?
O1 Rb1 O1 64.00(18) . 7_666 ?
O1 Rb1 O1 116.00(18) 7_566 7_556 ?
O1 Rb1 O1 116.00(18) 7_556 7_666 ?
O1 Rb1 O1 64.00(18) 7_566 1_445 ?
O1 Rb1 O1 180.0 7_566 1_545 ?
O1 Rb1 O1 116.00(18) . 1_445 ?
O1 Rb1 O1 64.00(18) 7_566 . ?
O1 Rb1 O1 180.0 . 7_556 ?
O1 Rb1 O1 116.00(18) 1_545 . ?
O1 Rb1 O1 180.0 7_666 1_445 ?
K1 Sc1 K1 84.43(6) 1_546 7_666 ?
K1 Sc1 K1 95.57(6) 1_546 1_556 ?
K1 Sc1 K1 84.43(6) 7_556 1_446 ?
K1 Sc1 K1 95.57(6) 7_556 7_666 ?
K1 Sc1 K1 95.57(6) 1_546 1_446 ?
K1 Sc1 K1 180.0 1_546 7_566 ?
K1 Sc1 K1 95.57(6) 7_566 7_556 ?
K1 Sc1 K1 95.57(6) 7_566 7_666 ?
K1 Sc1 K1 84.43(6) 7_566 1_556 ?
K1 Sc1 K1 84.43(6) 1_556 7_666 ?
K1 Sc1 K1 84.43(6) 7_566 1_446 ?
K1 Sc1 K1 180.0 1_446 7_666 ?
K1 Sc1 K1 95.57(6) 1_556 1_446 ?
K1 Sc1 K1 84.43(6) 1_546 7_556 ?
K1 Sc1 K1 180.0 7_556 1_556 ?
O2 Sc1 K1 113.3(2) 9_557 1_546 ?
O2 Sc1 K1 66.7(2) 2 1_446 ?
O2 Sc1 K1 49.53(5) . 7_666 ?
O2 Sc1 K1 66.7(2) 3 1_546 ?
O2 Sc1 K1 130.47(5) 7_557 7_566 ?
O2 Sc1 K1 49.53(5) . 7_566 ?
O2 Sc1 K1 49.53(5) 3 7_666 ?
O2 Sc1 K1 130.47(5) 8_557 7_566 ?
O2 Sc1 K1 130.47(5) 3 1_446 ?
O2 Sc1 K1 49.53(5) 2 7_566 ?
O2 Sc1 K1 113.3(2) . 7_556 ?
O2 Sc1 K1 66.7(2) . 1_556 ?
O2 Sc1 K1 113.3(2) 2 7_666 ?
O2 Sc1 K1 49.53(5) 8_557 1_556 ?
O2 Sc1 K1 113.3(2) 8_557 1_446 ?
O2 Sc1 K1 130.47(5) 2 1_556 ?
O2 Sc1 K1 49.53(5) 9_557 1_446 ?
O2 Sc1 K1 49.53(5) 9_557 1_556 ?
O2 Sc1 K1 49.53(5) 7_557 1_446 ?
O2 Sc1 K1 130.47(5) 3 1_556 ?
O2 Sc1 K1 130.47(5) 2 1_546 ?
O2 Sc1 K1 113.3(2) 7_557 1_556 ?
O2 Sc1 K1 130.47(5) 8_557 7_556 ?
O2 Sc1 K1 66.7(2) 9_557 7_566 ?
O2 Sc1 K1 66.7(2) 8_557 7_666 ?
O2 Sc1 K1 113.3(2) 3 7_566 ?
O2 Sc1 K1 130.47(5) 9_557 7_666 ?
O2 Sc1 K1 130.47(5) 7_557 7_666 ?
O2 Sc1 K1 49.53(5) 2 7_556 ?
O2 Sc1 K1 130.47(5) . 1_446 ?
O2 Sc1 K1 130.47(5) . 1_546 ?
O2 Sc1 K1 130.47(5) 9_557 7_556 ?
O2 Sc1 K1 49.53(5) 8_557 1_546 ?
O2 Sc1 K1 49.53(5) 3 7_556 ?
O2 Sc1 K1 66.7(2) 7_557 7_556 ?
O2 Sc1 K1 49.53(5) 7_557 1_546 ?
O2 Sc1 O2 89.7(3) 8_557 9_557 ?
O2 Sc1 O2 90.3(3) 2 7_557 ?
O2 Sc1 O2 89.7(3) . 2 ?
O2 Sc1 O2 90.3(3) 2 9_557 ?
O2 Sc1 O2 90.3(3) 3 7_557 ?
O2 Sc1 O2 89.7(3) . 3 ?
O2 Sc1 O2 89.7(3) 8_557 7_557 ?
O2 Sc1 O2 90.3(3) 8_557 3 ?
O2 Sc1 O2 89.7(3) 9_557 7_557 ?
O2 Sc1 O2 89.7(3) 2 3 ?
O2 Sc1 O2 90.3(3) . 8_557 ?
O2 Sc1 O2 180.0(3) 9_557 3 ?
O2 Sc1 O2 180.0 8_557 2 ?
O2 Sc1 O2 180.0 . 7_557 ?
O2 Sc1 O2 90.3(3) . 9_557 ?
P1 K1 P1 119.622(18) 7_566 7_666 ?
P1 K1 P1 119.622(18) 7_676 7_666 ?
P1 K1 P1 119.623(18) 7_566 7_676 ?
P1 K1 O1 25.7(2) 7_676 7_676 ?
P1 K1 O1 119.04(5) 7_666 7_676 ?
P1 K1 O1 119.04(5) 7_566 7_676 ?
P1 K1 O1 119.04(5) 7_676 7_566 ?
P1 K1 O1 119.04(5) 7_666 7_566 ?
P1 K1 O1 25.7(2) 7_566 7_566 ?
O2 K1 P1 91.87(13) 7_566 7_676 ?
O2 K1 P1 28.83(13) 7_666 7_666 ?
O2 K1 P1 142.94(15) 9_666 7_566 ?
O2 K1 P1 91.87(13) 7_666 7_676 ?
O2 K1 P1 28.83(13) 8_556 7_666 ?
O2 K1 P1 28.83(13) 9_666 7_676 ?
O2 K1 P1 28.83(13) 8_566 7_676 ?
O2 K1 P1 28.83(13) 9_556 7_566 ?
O2 K1 P1 91.87(13) 9_666 7_666 ?
O2 K1 P1 28.83(13) 7_566 7_566 ?
O2 K1 P1 142.94(15) 7_666 7_566 ?
O2 K1 P1 142.94(15) 8_566 7_666 ?
O2 K1 P1 91.87(13) 8_566 7_566 ?
O2 K1 P1 91.87(13) 9_556 7_666 ?
O2 K1 P1 142.94(15) 9_556 7_676 ?
O2 K1 P1 142.94(15) 7_566 7_666 ?
O2 K1 P1 142.94(15) 8_556 7_676 ?
O2 K1 P1 91.87(13) 8_556 7_566 ?
O2 K1 O2 63.4(3) 8_566 7_566 ?
O2 K1 O2 151.1(3) 8_566 8_556 ?
O2 K1 O2 114.21(12) 9_666 8_556 ?
O2 K1 O2 52.6(3) 9_556 7_566 ?
O2 K1 O2 114.21(13) 7_566 8_556 ?
O2 K1 O2 114.21(13) 8_566 7_666 ?
O2 K1 O2 63.4(3) 7_666 9_666 ?
O2 K1 O2 114.21(12) 9_556 7_666 ?
O2 K1 O2 63.4(3) 9_556 8_556 ?
O2 K1 O2 151.1(3) 7_566 7_666 ?
O2 K1 O2 114.21(13) 8_566 9_556 ?
O2 K1 O2 52.6(3) 8_566 9_666 ?
O2 K1 O2 151.1(3) 9_556 9_666 ?
O2 K1 O2 52.6(3) 7_666 8_556 ?
O2 K1 O2 114.21(12) 7_566 9_666 ?
O2 K1 O1 45.0(2) 8_566 7_676 ?
O2 K1 O1 45.0(2) 7_566 7_566 ?
O2 K1 O1 97.86(14) 8_566 7_566 ?
O2 K1 O1 147.87(13) 9_556 7_676 ?
O2 K1 O1 97.86(15) 8_556 7_566 ?
O2 K1 O1 97.86(14) 7_566 7_676 ?
O2 K1 O1 45.0(2) 9_556 7_566 ?
O2 K1 O1 97.86(14) 7_666 7_676 ?
O2 K1 O1 147.87(13) 7_666 7_566 ?
O2 K1 O1 45.0(2) 9_666 7_676 ?
O2 K1 O1 147.87(13) 8_556 7_676 ?
O2 K1 O1 147.87(13) 9_666 7_566 ?
O1 K1 P1 93.54(8) . 7_676 ?
O1 K1 P1 93.54(8) . 7_666 ?
O1 K1 P1 93.54(8) . 7_566 ?
O1 K1 O2 104.17(16) . 9_666 ?
O1 K1 O2 104.17(16) . 7_566 ?
O1 K1 O2 104.17(16) . 7_666 ?
O1 K1 O2 104.17(16) . 8_556 ?
O1 K1 O2 104.17(16) . 9_556 ?
O1 K1 O2 104.17(16) . 8_566 ?
O1 K1 O1 67.8(2) . 7_676 ?
O1 K1 O1 67.8(2) . 7_566 ?
O1 K1 O1 106.7(3) 7_676 7_566 ?
Rb1 P1 Rb1 91.69(6) . 1_665 ?
Rb1 P1 Rb1 91.69(6) 1_565 . ?
Rb1 P1 Rb1 91.69(6) 1_565 1_665 ?
K1 P1 Rb1 63.38(4) 7_676 1_665 ?
K1 P1 Rb1 63.38(4) 7_666 . ?
K1 P1 Rb1 142.40(11) 7_566 1_665 ?
K1 P1 Rb1 124.06(4) 1_556 1_565 ?
K1 P1 Rb1 63.38(4) 7_566 . ?
K1 P1 Rb1 63.38(4) 7_666 1_665 ?
K1 P1 Rb1 142.40(11) 7_676 . ?
K1 P1 Rb1 124.06(4) 1_556 1_665 ?
K1 P1 Rb1 63.38(4) 7_566 1_565 ?
K1 P1 Rb1 124.06(4) 1_556 . ?
K1 P1 Rb1 63.38(4) 7_676 1_565 ?
K1 P1 Rb1 142.40(11) 7_666 1_565 ?
K1 P1 K1 119.622(18) 7_566 7_666 ?
K1 P1 K1 93.54(8) 7_666 1_556 ?
K1 P1 K1 93.54(8) 7_676 1_556 ?
K1 P1 K1 119.622(18) 7_676 7_666 ?
K1 P1 K1 93.54(8) 7_566 1_556 ?
K1 P1 K1 119.623(18) 7_566 7_676 ?
O2 P1 Rb1 125.01(15) . 1_665 ?
O2 P1 Rb1 53.0(3) . . ?
O2 P1 Rb1 53.0(3) 3_565 1_565 ?
O2 P1 Rb1 125.01(15) . 1_565 ?
O2 P1 Rb1 125.01(15) 3_565 1_665 ?
O2 P1 Rb1 125.01(15) 3_565 . ?
O2 P1 Rb1 125.01(15) 2_665 . ?
O2 P1 Rb1 125.01(15) 2_665 1_565 ?
O2 P1 Rb1 53.0(3) 2_665 1_665 ?
O2 P1 K1 71.0(3) 3_565 1_556 ?
O2 P1 K1 63.13(7) 2_665 7_676 ?
O2 P1 K1 63.14(7) . 7_566 ?
O2 P1 K1 71.0(3) 2_665 1_556 ?
O2 P1 K1 164.6(3) 3_565 7_666 ?
O2 P1 K1 71.0(3) . 1_556 ?
O2 P1 K1 63.14(8) 3_565 7_676 ?
O2 P1 K1 63.14(7) 2_665 7_666 ?
O2 P1 K1 164.6(3) . 7_676 ?
O2 P1 K1 63.13(8) 3_565 7_566 ?
O2 P1 K1 164.6(3) 2_665 7_566 ?
O2 P1 K1 63.14(7) . 7_666 ?
O2 P1 O2 110.0(3) 3_565 2_665 ?
O2 P1 O2 110.0(3) 2_665 . ?
O2 P1 O2 110.0(3) 3_565 . ?
O1 P1 Rb1 55.94(4) . 1_665 ?
O1 P1 Rb1 55.94(4) . 1_565 ?
O1 P1 Rb1 55.94(4) . . ?
O1 P1 K1 180.0 . 1_556 ?
O1 P1 K1 86.46(8) . 7_666 ?
O1 P1 K1 86.46(8) . 7_676 ?
O1 P1 K1 86.46(8) . 7_566 ?
O1 P1 O2 109.0(3) . . ?
O1 P1 O2 109.0(3) . 3_565 ?
O1 P1 O2 109.0(3) . 2_665 ?
Sc1 O2 Rb1 92.4(2) . . ?
Sc1 O2 K1 95.92(14) . 7_666 ?
Sc1 O2 K1 95.92(14) . 7_566 ?
K1 O2 Rb1 76.63(16) 7_666 . ?
K1 O2 Rb1 76.63(16) 7_566 . ?
K1 O2 K1 151.1(3) 7_566 7_666 ?
P1 O2 Rb1 104.1(4) . . ?
P1 O2 Sc1 163.5(5) . . ?
P1 O2 K1 88.04(15) . 7_666 ?
P1 O2 K1 88.04(15) . 7_566 ?
Rb1 O1 Rb1 116.00(18) 1_565 1_665 ?
Rb1 O1 Rb1 116.00(18) 1_565 . ?
Rb1 O1 Rb1 116.00(18) . 1_665 ?
Rb1 O1 K1 169.5(5) 1_665 7_566 ?
Rb1 O1 K1 67.85(4) . 7_566 ?
Rb1 O1 K1 67.85(4) 1_565 7_566 ?
Rb1 O1 K1 67.85(4) . 7_666 ?
Rb1 O1 K1 67.85(4) 1_665 7_676 ?
Rb1 O1 K1 169.5(5) 1_565 7_666 ?
Rb1 O1 K1 67.85(4) 1_665 7_666 ?
Rb1 O1 K1 169.5(5) . 7_676 ?
Rb1 O1 K1 67.85(4) 1_565 7_676 ?
K1 O1 Rb1 78.3(3) . . ?
K1 O1 Rb1 78.3(3) . 1_565 ?
K1 O1 Rb1 78.3(3) . 1_665 ?
K1 O1 K1 112.2(2) . 7_566 ?
K1 O1 K1 112.2(2) . 7_676 ?
K1 O1 K1 112.2(2) . 7_666 ?
K1 O1 K1 106.7(3) 7_676 7_666 ?
K1 O1 K1 106.7(3) 7_566 7_666 ?
K1 O1 K1 106.7(3) 7_676 7_566 ?
P1 O1 Rb1 101.7(3) . . ?
P1 O1 Rb1 101.7(3) . 1_665 ?
P1 O1 Rb1 101.7(3) . 1_565 ?
P1 O1 K1 180.0 . . ?
P1 O1 K1 67.8(2) . 7_566 ?
P1 O1 K1 67.8(2) . 7_676 ?
P1 O1 K1 67.8(2) . 7_666 ?

loop_
_geom_bond_atom_site_label_1
_geom_bond_atom_site_label_2
_geom_bond_distance
_geom_bond_site_symmetry_2
_geom_bond_publ_flag
Rb1 O2 3.138(8) 7_556 ?
Rb1 O2 3.138(8) 2 ?
Rb1 O2 3.138(8) 8_556 ?
Rb1 O2 3.138(8) 9_556 ?
Rb1 O2 3.138(8) 3 ?
Rb1 O2 3.138(8) . ?
Rb1 O1 3.223(3) 7_566 ?
Rb1 O1 3.223(3) 1_445 ?
Rb1 O1 3.223(3) 7_666 ?
Rb1 O1 3.223(3) 1_545 ?
Rb1 O1 3.223(3) 7_556 ?
Rb1 O1 3.223(3) . ?
Sc1 K1 3.6904(17) 1_546 ?
Sc1 K1 3.6904(17) 7_666 ?
Sc1 K1 3.6904(17) 1_446 ?
Sc1 K1 3.6904(17) 7_556 ?
Sc1 K1 3.6904(17) 1_556 ?
Sc1 K1 3.6904(17) 7_566 ?
Sc1 O2 2.104(7) . ?
Sc1 O2 2.104(6) 7_557 ?
Sc1 O2 2.104(6) 3 ?
Sc1 O2 2.104(6) 8_557 ?
Sc1 O2 2.104(6) 2 ?
Sc1 O2 2.104(6) 9_557 ?
K1 P1 3.1619(4) 7_566 ?
K1 P1 3.1619(4) 7_676 ?
K1 P1 3.1620(4) 7_666 ?
K1 O2 2.822(2) 9_666 ?
K1 O2 2.822(2) 7_566 ?
K1 O2 2.822(2) 8_566 ?
K1 O2 2.822(2) 8_556 ?
K1 O2 2.822(2) 9_556 ?
K1 O2 2.822(2) 7_666 ?
K1 O1 3.408(6) 7_676 ?
K1 O1 2.592(16) . ?
K1 O1 3.408(6) 7_566 ?
P1 O2 1.526(6) . ?
P1 O2 1.526(6) 2_665 ?
P1 O2 1.526(6) 3_565 ?
P1 O1 1.480(16) . ?

loop_
_geom_torsion_atom_site_label_1
_geom_torsion_atom_site_label_2
_geom_torsion_atom_site_label_3
_geom_torsion_atom_site_label_4
_geom_torsion
_geom_torsion_site_symmetry_1
_geom_torsion_site_symmetry_2
_geom_torsion_site_symmetry_3
_geom_torsion_site_symmetry_4
_geom_torsion_publ_flag
Rb1 P1 O2 Rb1 -61.2(2) 1_665 . . . ?
Rb1 P1 O2 Rb1 61.2(2) 1_565 . . . ?
Rb1 P1 O2 Sc1 118.8(2) 1_665 . . . ?
Rb1 P1 O2 Sc1 180.000(5) . . . . ?
Rb1 P1 O2 Sc1 -118.8(2) 1_565 . . . ?
Rb1 P1 O2 K1 -136.84(14) 1_665 . . 7_566 ?
Rb1 P1 O2 K1 -14.5(3) 1_565 . . 7_566 ?
Rb1 P1 O2 K1 14.5(3) 1_665 . . 7_666 ?
Rb1 P1 O2 K1 136.84(14) 1_565 . . 7_666 ?
Rb1 P1 O2 K1 75.68(15) . . . 7_666 ?
Rb1 P1 O2 K1 -75.68(15) . . . 7_566 ?
Rb1 P1 O1 Rb1 -120.000(2) 1_665 . . 1_565 ?
Rb1 P1 O1 Rb1 -120.000(1) . . . 1_665 ?
Rb1 P1 O1 Rb1 120.000(3) 1_565 . . 1_665 ?
Rb1 P1 O1 Rb1 -120.000(3) 1_565 . . . ?
Rb1 P1 O1 Rb1 120.000(1) 1_665 . . . ?
Rb1 P1 O1 Rb1 120.000(2) . . . 1_565 ?
Rb1 P1 O1 K1 60.000(0) . . . 7_566 ?
Rb1 P1 O1 K1 60.000(4) 1_565 . . 7_676 ?
Rb1 P1 O1 K1 -60.000(0) 1_665 . . 7_676 ?
Rb1 P1 O1 K1 180.000(1) 1_565 . . 7_666 ?
Rb1 P1 O1 K1 180.000(0) . . . 7_676 ?
Rb1 P1 O1 K1 180.000(1) 1_665 . . 7_566 ?
Rb1 P1 O1 K1 -60.000(3) 1_565 . . 7_566 ?
Rb1 P1 O1 K1 60.000(3) 1_665 . . 7_666 ?
Rb1 P1 O1 K1 -60.000(3) . . . 7_666 ?
K1 P1 O2 Rb1 180.001(5) 7_676 . . . ?
K1 P1 O2 Rb1 180.000(1) 1_556 . . . ?
K1 P1 O2 Rb1 -75.68(15) 7_666 . . . ?
K1 P1 O2 Rb1 75.68(15) 7_566 . . . ?
K1 P1 O2 Sc1 0.001(8) 7_676 . . . ?
K1 P1 O2 Sc1 0.000(3) 1_556 . . . ?
K1 P1 O2 Sc1 104.32(15) 7_666 . . . ?
K1 P1 O2 Sc1 -104.32(15) 7_566 . . . ?
K1 P1 O2 K1 151.4(3) 7_566 . . 7_666 ?
K1 P1 O2 K1 104.32(15) 1_556 . . 7_566 ?
K1 P1 O2 K1 -104.32(15) 1_556 . . 7_666 ?
K1 P1 O2 K1 -151.4(3) 7_666 . . 7_566 ?
K1 P1 O2 K1 104.32(15) 7_676 . . 7_566 ?
K1 P1 O2 K1 -104.32(15) 7_676 . . 7_666 ?
K1 P1 O1 Rb1 -60.000(1) 7_566 . . . ?
K1 P1 O1 Rb1 60.000(1) 7_676 . . 1_665 ?
K1 P1 O1 Rb1 -60.000(1) 7_676 . . 1_565 ?
K1 P1 O1 Rb1 180.000(1) 7_676 . . . ?
K1 P1 O1 Rb1 -60.000(0) 7_666 . . 1_665 ?
K1 P1 O1 Rb1 60.000(1) 7_666 . . . ?
K1 P1 O1 Rb1 60.000(1) 7_566 . . 1_565 ?
K1 P1 O1 Rb1 180.000(0) 7_566 . . 1_665 ?
K1 P1 O1 Rb1 180.000(1) 7_666 . . 1_565 ?
K1 P1 O1 K1 -120.001(1) 7_676 . . 7_566 ?
K1 P1 O1 K1 120.001(1) 7_566 . . 7_676 ?
K1 P1 O1 K1 -120.000(1) 7_666 . . 7_676 ?
K1 P1 O1 K1 120.000(1) 7_666 . . 7_566 ?
K1 P1 O1 K1 -120.000(2) 7_566 . . 7_666 ?
K1 P1 O1 K1 120.000(1) 7_676 . . 7_666 ?
O2 P1 O2 Rb1 119.4(4) 3_565 . . . ?
O2 P1 O2 Rb1 -119.4(4) 2_665 . . . ?
O2 P1 O2 Sc1 60.6(4) 2_665 . . . ?
O2 P1 O2 Sc1 -60.6(4) 3_565 . . . ?
O2 P1 O2 K1 43.7(5) 3_565 . . 7_566 ?
O2 P1 O2 K1 164.9(3) 2_665 . . 7_566 ?
O2 P1 O2 K1 -164.9(3) 3_565 . . 7_666 ?
O2 P1 O2 K1 -43.7(5) 2_665 . . 7_666 ?
O2 P1 O1 Rb1 -119.999(1) 2_665 . . 1_565 ?
O2 P1 O1 Rb1 -119.999(1) 3_565 . . . ?
O2 P1 O1 Rb1 -120.000(1) . . . 1_665 ?
O2 P1 O1 Rb1 120.000(1) . . . 1_565 ?
O2 P1 O1 Rb1 0.001(2) 3_565 . . 1_565 ?
O2 P1 O1 Rb1 120.001(1) 2_665 . . . ?
O2 P1 O1 Rb1 0.000(2) . . . . ?
O2 P1 O1 Rb1 120.001(1) 3_565 . . 1_665 ?
O2 P1 O1 Rb1 0.001(1) 2_665 . . 1_665 ?
O2 P1 O1 K1 180.000(1) 2_665 . . 7_566 ?
O2 P1 O1 K1 -60.000(1) 3_565 . . 7_566 ?
O2 P1 O1 K1 -60.000(1) . . . 7_666 ?
O2 P1 O1 K1 180.001(3) 3_565 . . 7_666 ?
O2 P1 O1 K1 60.001(2) 2_665 . . 7_666 ?
O2 P1 O1 K1 60.000(2) . . . 7_566 ?
O2 P1 O1 K1 60.001(1) 3_565 . . 7_676 ?
O2 P1 O1 K1 -59.999(2) 2_665 . . 7_676 ?
O2 P1 O1 K1 180.000(2) . . . 7_676 ?
O1 P1 O2 Rb1 0.000(1) . . . . ?
O1 P1 O2 Sc1 180.000(3) . . . . ?
O1 P1 O2 K1 -75.68(15) . . . 7_566 ?
O1 P1 O2 K1 75.68(15) . . . 7_666 ?
